data_9005909
loop_
_publ_author_name
'Ottonello, G.'
'Princivalle, F.'
'Della Giusta, A.'

_publ_section_title
;
 Temperature, composition, and fO2 effects on intersite
 distribution of Mg and Fe2+ in olivines
 Sample: 3149b
;
_journal_name_full 'Physics and Chemistry of Minerals'
_journal_page_first 301
_journal_page_last 312
_journal_volume 17
_journal_year 1990
_chemical_formula_sum 'Ca0.006 Fe0.825 Mg1.139 Mn0.03 O4 Si'
_chemical_name_mineral Olivine
_space_group_IT_number 62
_symmetry_space_group_name_Hall '-P 2c 2ab'
_symmetry_space_group_name_H-M 'P b n m'
_cell_angle_alpha 90
_cell_angle_beta 90
_cell_angle_gamma 90
_cell_length_a 4.7891
_cell_length_b 10.3321
_cell_length_c 6.0346
_cell_formula_units_Z 4
_cell_volume 298.601
_database_code_amcsd 0007491
_exptl_crystal_density_diffrn 3.731
_cod_original_formula_sum 'Mg1.139 Fe.825 Mn.03 Ca.006 Si O4'
_cod_database_code 9005909

loop_
_space_group_symop_operation_xyz
x,y,z
x,y,1/2-z
-x,-y,1/2+z
1/2+x,1/2-y,1/2+z
1/2-x,1/2+y,1/2-z
1/2-x,1/2+y,z
1/2+x,1/2-y,-z
-x,-y,-z

loop_
_atom_site_label
_atom_site_fract_x
_atom_site_fract_y
_atom_site_fract_z
_atom_site_occupancy
_atom_site_U_iso_or_equiv
MgM1 0.00000 0.00000 0.00000 0.54800 0.00874
FeM1 0.00000 0.00000 0.00000 0.45200 0.00874
MgM2 0.98710 0.27860 0.25000 0.59100 0.00697
FeM2 0.98710 0.27860 0.25000 0.37300 0.00697
MnM2 0.98710 0.27860 0.25000 0.03000 0.00697
CaM2 0.98710 0.27860 0.25000 0.00600 0.00697
SiT 0.42780 0.09550 0.25000 1.00000 0.00785
O1 0.76620 0.09210 0.25000 1.00000 0.00963
O2 0.21530 0.45020 0.25000 1.00000 0.00937
O3 0.28230 0.16410 0.03480 1.00000 0.01026

loop_
_cod_related_entry_id
_cod_related_entry_database
_cod_related_entry_code
1 AMCSD 0007491
